data_4132325
loop_
_publ_author_name
'Vaccarello, David N.'
'O'Connor, Kyle S'
'Iacono, Pasquale'
'Rose, Jeffrey M.'
'Cherian, Anna E.'
'Coates, Geoffrey W.'

_publ_section_title
;
 Synthesis of Semicrystalline Polyolefin Materials: Precision Methyl
 Branching via Stereoretentive Chain Walking.
;
_journal_issue 20
_journal_name_full 'Journal of the American Chemical Society'
_journal_page_first 6208
_journal_page_last 6211
_journal_paper_doi 10.1021/jacs.8b02963
_journal_volume 140
_journal_year 2018
_chemical_formula_moiety 'C50 H52 Br2 N2 Ni'
_chemical_formula_sum 'C50 H52 Br2 N2 Ni'
_chemical_formula_weight 899.46
_space_group_crystal_system monoclinic
_space_group_IT_number 14
_space_group_name_Hall '-P 2ybc'
_space_group_name_H-M_alt 'P 1 21/c 1'
_atom_sites_solution_hydrogens geom
_atom_sites_solution_primary dual
_audit_creation_date 2017-05-17
_audit_creation_method
;
Olex2 1.2-ac3
(compiled 2016.08.26 svn.r3337 for Rigaku Oxford Diffraction, GUI svn.r5221)
;
_cell_angle_alpha 90
_cell_angle_beta 103.1909(5)
_cell_angle_gamma 90
_cell_formula_units_Z 4
_cell_length_a 9.04574(5)
_cell_length_b 25.29692(13)
_cell_length_c 19.03833(11)
_cell_measurement_reflns_used 27324
_cell_measurement_temperature 100.01(10)
_cell_measurement_theta_max 77.6830
_cell_measurement_theta_min 2.9350
_cell_volume 4241.58(4)
_computing_cell_refinement 'CrysAlisPro 1.171.39.27b (Rigaku OD, 2015)'
_computing_data_collection 'CrysAlisPro 1.171.39.27b (Rigaku OD, 2015)'
_computing_data_reduction 'CrysAlisPro 1.171.39.27b (Rigaku OD, 2015)'
_computing_molecular_graphics 'Olex2 (Dolomanov et al., 2009)'
_computing_publication_material 'Olex2 (Dolomanov et al., 2009)'
_computing_structure_refinement 'ShelXL (Sheldrick, 2015)'
_computing_structure_solution 'ShelXT (Sheldrick, 2015)'
_diffrn_ambient_environment N~2~
_diffrn_ambient_temperature 100.01(10)
_diffrn_detector 'CCD plate'
_diffrn_detector_type HyPix
_diffrn_measured_fraction_theta_full 1.000
_diffrn_measured_fraction_theta_max 1.000
_diffrn_measurement_details
;
List of Runs (angles in degrees, time in seconds):

  # Type    Start    End  Width  t~exp~   \w     \q     \k     \f   Frames
--------------------------------------------------------------------------
  1  \w    -57.00  22.00   0.50    1.50    --  -48.05  37.00-120.00  158
  2  \w    -57.00 -29.00   0.50    1.50    --  -48.05 145.00-156.00   56
  3  \w    -59.00  23.00   0.50    1.50    --  -48.05  37.00-180.00  164
  4  \w     48.00  73.00   0.50    1.50    --   48.05-126.00 -41.00   50
  5  \w     94.00 121.00   0.50    5.00    --  107.75-126.00 -41.00   54
  6  \w     81.00 107.00   0.50    5.00    --  107.75 -94.00   0.00   52
  7  \w     81.00 117.00   0.50    5.00    --  107.75 -45.00  90.00   72
  8  \w     80.00 116.00   0.50    5.00    --  107.75 -15.00  60.00   72
  9  \w     98.00 176.00   0.50    5.00    --  107.75  45.00  30.00  156
 10  \w    138.00 168.00   0.50    5.00    --  107.75  45.00   0.00   60
 11  \w    150.00 175.00   0.50    5.00    --  107.75 126.00  35.00   50
 12  \w     97.00 147.00   0.50    5.00    --  107.75 126.00  35.00  100
 13  \w    103.00 156.00   0.50    5.00    --  107.75  61.00 -60.00  106
 14  \w    137.00 171.00   0.50    5.00    --  107.75 125.00-120.00   68
 15  \w    116.00 142.00   0.50    5.00    --  107.75 145.00-156.00   52
 16  \w     95.00 124.00   0.50    5.00    --  107.75 125.00-120.00   58
 17  \w     97.00 132.00   0.50    5.00    --  107.75  45.00   0.00   70
 18  \w     44.00 107.00   0.50    5.00    --  107.75 -61.00 -60.00  126
 19  \w     71.00 103.00   0.50    5.00    --  107.75 -94.00-150.00   64
 20  \w     48.00  74.00   0.50    5.00    --  107.75 -94.00 -60.00   52
 21  \w     39.00 120.00   0.50    5.00    --  107.75 -77.00 -60.00  162
 22  \w     61.00 113.00   0.50    5.00    --  107.75-125.00  90.00  104
 23  \w     72.00  98.00   0.50    1.50    --   48.05-145.00 150.00   52
 24  \w     47.00 107.00   0.50    5.00    --  107.75-145.00 150.00  120
 25  \w     36.00  65.00   0.50    5.00    --  107.75 -45.00  90.00   58
 26  \w     35.00  61.00   0.50    5.00    --  107.75 -15.00  60.00   52
 27  \w   -113.00 -88.00   0.50    1.50    --  -48.05-145.00 150.00   50
 28  \w   -116.00 -76.00   0.50    1.50    --  -48.05-126.00 -41.00   80
 29  \w   -123.00 -97.00   0.50    5.00    --  -86.25-126.00 -41.00   52
 30  \w   -118.00 -78.00   0.50    1.50    --  -48.05-125.00  90.00   80
 31  \w   -132.00-107.00   0.50    5.00    --  -86.25-145.00 150.00   50
;
_diffrn_measurement_device 'four-circle diffractometer'
_diffrn_measurement_device_type 'XtaLAB Synergy, Dualflex, HyPix'
_diffrn_measurement_method '\w scans'
_diffrn_orient_matrix_type 'CrysAlisPro convention (1999,Acta A55,543-557)'
_diffrn_orient_matrix_UB_11 -0.0078160000
_diffrn_orient_matrix_UB_12 -0.0606384000
_diffrn_orient_matrix_UB_13 0.0055059000
_diffrn_orient_matrix_UB_21 0.0658739000
_diffrn_orient_matrix_UB_22 0.0034223000
_diffrn_orient_matrix_UB_23 0.0819828000
_diffrn_orient_matrix_UB_31 -0.1618626000
_diffrn_orient_matrix_UB_32 0.0043041000
_diffrn_orient_matrix_UB_33 0.0125935000
_diffrn_radiation_monochromator mirror
_diffrn_radiation_probe x-ray
_diffrn_radiation_type CuK\a
_diffrn_radiation_wavelength 1.54184
_diffrn_reflns_av_R_equivalents 0.0259
_diffrn_reflns_av_unetI/netI 0.0207
_diffrn_reflns_Laue_measured_fraction_full 1.000
_diffrn_reflns_Laue_measured_fraction_max 1.000
_diffrn_reflns_limit_h_max 8
_diffrn_reflns_limit_h_min -11
_diffrn_reflns_limit_k_max 30
_diffrn_reflns_limit_k_min -26
_diffrn_reflns_limit_l_max 23
_diffrn_reflns_limit_l_min -22
_diffrn_reflns_number 36578
_diffrn_reflns_point_group_measured_fraction_full 1.000
_diffrn_reflns_point_group_measured_fraction_max 1.000
_diffrn_reflns_theta_full 67.684
_diffrn_reflns_theta_max 70.075
_diffrn_reflns_theta_min 2.956
_diffrn_source 'micro-focus sealed X-ray tube'
_diffrn_source_type 'PhotonJet (Cu) X-ray Source'
_exptl_absorpt_coefficient_mu 3.134
_exptl_absorpt_correction_T_max 1.000
_exptl_absorpt_correction_T_min 0.628
_exptl_absorpt_correction_type gaussian
_exptl_absorpt_process_details
;
CrysAlisPro 1.171.39.27b (Rigaku Oxford Diffraction, 2015)
Numerical absorption correction based on gaussian integration over
			a multifaceted crystal model
Empirical absorption correction using spherical harmonics,
 implemented in SCALE3 ABSPACK scaling algorithm.
;
_exptl_crystal_colour 'clear orange'
_exptl_crystal_density_diffrn 1.409
_exptl_crystal_description plate
_exptl_crystal_F_000 1856
_exptl_crystal_size_max 0.198
_exptl_crystal_size_mid 0.08
_exptl_crystal_size_min 0.019
_refine_diff_density_max 0.673
_refine_diff_density_min -0.416
_refine_diff_density_rms 0.060
_refine_ls_extinction_method none
_refine_ls_goodness_of_fit_ref 1.036
_refine_ls_hydrogen_treatment constr
_refine_ls_matrix_type full
_refine_ls_number_parameters 506
_refine_ls_number_reflns 8040
_refine_ls_number_restraints 0
_refine_ls_restrained_S_all 1.036
_refine_ls_R_factor_all 0.0274
_refine_ls_R_factor_gt 0.0254
_refine_ls_shift/su_max 0.002
_refine_ls_shift/su_mean 0.000
_refine_ls_structure_factor_coef Fsqd
_refine_ls_weighting_details 'w=1/[\s^2^(Fo^2^)+(0.0356P)^2^+2.7209P] where P=(Fo^2^+2Fc^2^)/3'
_refine_ls_weighting_scheme calc
_refine_ls_wR_factor_gt 0.0661
_refine_ls_wR_factor_ref 0.0671
_reflns_Friedel_coverage 0.000
_reflns_number_gt 7606
_reflns_number_total 8040
_reflns_threshold_expression 'I > 2\s(I)'
_cod_data_source_file ja8b02963_si_002.cif
_cod_data_source_block rdv1_abs2
_cod_database_code 4132325
_shelx_shelxl_version_number 2016/6
_chemical_oxdiff_formula C50H52Br2N2Ni
_chemical_oxdiff_usercomment 'Crystallized from DCM/hexanes'
_shelx_space_group_comment
;
The symmetry employed for this shelxl refinement is uniquely defined
by the following loop, which should always be used as a source of
symmetry information in preference to the above space-group names.
They are only intended as comments.
;
_reflns_odcompleteness_completeness 99.53
_reflns_odcompleteness_iscentric 1
_reflns_odcompleteness_theta 74.33
_olex2_refinement_description
;
1. Fixed Uiso
 At 1.2 times of:
  All C(H) groups
 At 1.5 times of:
  All C(H,H,H) groups
2.a Aromatic/amide H refined with riding coordinates:
 C1(H1), C2(H2), C3(H3), C4(H4), C5(H5), C9(H9), C11(H11), C12(H12), C22(H22),
 C23(H23), C24(H24), C26(H26), C27(H27), C28(H28), C33(H33), C34(H34), C36(H36),
  C40(H40), C41(H41), C42(H42), C43(H43), C44(H44)
2.b Idealised Me refined as rotating group:
 C14(H14A,H14B,H14C), C15(H15A,H15B,H15C), C17(H17A,H17B,H17C), C18(H18A,H18B,
 H18C), C19(H19A,H19B,H19C), C46(H46A,H46B,H46C), C47(H47A,H47B,H47C), C48(H48A,
 H48B,H48C), C49(H49A,H49B,H49C), C50(H50A,H50B,H50C)
;
_olex2_submission_special_instructions 'No special instructions were received'
_oxdiff_exptl_absorpt_empirical_details
;
Empirical correction (ABSPACK) includes:
- Absorption correction using spherical harmonics
- Frame scaling
;
_oxdiff_exptl_absorpt_empirical_full_max 1.480
_oxdiff_exptl_absorpt_empirical_full_min 0.805

loop_
_space_group_symop_operation_xyz
'x, y, z'
'-x, y+1/2, -z+1/2'
'-x, -y, -z'
'x, -y-1/2, z-1/2'

loop_
_atom_site_label
_atom_site_type_symbol
_atom_site_fract_x
_atom_site_fract_y
_atom_site_fract_z
_atom_site_U_iso_or_equiv
_atom_site_adp_type
_atom_site_occupancy
_atom_site_site_symmetry_order
_atom_site_calc_flag
_atom_site_refinement_flags_posn
Br1 Br 0.42102(2) 0.27599(2) 0.79171(2) 0.02387(6) Uani 1 1 d .
Br2 Br 0.73523(2) 0.30228(2) 0.67401(2) 0.02325(6) Uani 1 1 d .
Ni Ni 0.48065(3) 0.29301(2) 0.68031(2) 0.01754(7) Uani 1 1 d .
N1 N 0.40124(14) 0.24900(5) 0.59040(7) 0.0142(2) Uani 1 1 d .
N2 N 0.29409(14) 0.33850(5) 0.63858(7) 0.0144(2) Uani 1 1 d .
C1 C 0.20674(19) 0.17458(6) 0.69093(9) 0.0218(3) Uani 1 1 d .
H1 H 0.276981 0.177778 0.734777 0.026 Uiso 1 1 calc R
C2 C 0.0585(2) 0.19252(7) 0.68482(11) 0.0272(4) Uani 1 1 d .
H2 H 0.031028 0.207822 0.724394 0.033 Uiso 1 1 calc R
C3 C -0.0476(2) 0.18769(7) 0.62029(11) 0.0263(4) Uani 1 1 d .
H3 H -0.145934 0.200230 0.615915 0.032 Uiso 1 1 calc R
C4 C -0.0058(2) 0.16395(7) 0.56216(10) 0.0255(4) Uani 1 1 d .
H4 H -0.076994 0.159995 0.518737 0.031 Uiso 1 1 calc R
C5 C 0.14152(19) 0.14603(6) 0.56833(9) 0.0218(3) Uani 1 1 d .
H5 H 0.167567 0.129791 0.529020 0.026 Uiso 1 1 calc R
C6 C 0.25094(18) 0.15193(6) 0.63224(9) 0.0177(3) Uani 1 1 d .
C7 C 0.41373(18) 0.13300(6) 0.63580(9) 0.0182(3) Uani 1 1 d .
C8 C 0.47206(16) 0.15484(6) 0.57159(8) 0.0155(3) Uani 1 1 d .
C9 C 0.53104(17) 0.12121(6) 0.52667(9) 0.0177(3) Uani 1 1 d .
H9 H 0.525188 0.084981 0.533857 0.021 Uiso 1 1 calc R
C10 C 0.59845(17) 0.13854(6) 0.47150(8) 0.0162(3) Uani 1 1 d .
C11 C 0.61337(17) 0.19259(6) 0.46353(8) 0.0163(3) Uani 1 1 d .
H11 H 0.665041 0.205527 0.430159 0.020 Uiso 1 1 calc R
C12 C 0.55127(17) 0.22753(6) 0.50532(8) 0.0161(3) Uani 1 1 d .
H12 H 0.560278 0.263742 0.498931 0.019 Uiso 1 1 calc R
C13 C 0.47609(17) 0.20921(6) 0.55638(8) 0.0144(3) Uani 1 1 d .
C14 C 0.52744(19) 0.15015(7) 0.70501(9) 0.0230(3) Uani 1 1 d .
H14A H 0.526616 0.187974 0.708996 0.034 Uiso 1 1 calc GR
H14B H 0.627465 0.138498 0.703135 0.034 Uiso 1 1 calc GR
H14C H 0.499225 0.134688 0.746112 0.034 Uiso 1 1 calc GR
C15 C 0.4098(2) 0.07213(6) 0.63581(10) 0.0258(4) Uani 1 1 d .
H15A H 0.375456 0.059929 0.677117 0.039 Uiso 1 1 calc GR
H15B H 0.509867 0.058655 0.637733 0.039 Uiso 1 1 calc GR
H15C H 0.341657 0.059858 0.592607 0.039 Uiso 1 1 calc GR
C16 C 0.64506(19) 0.09777(6) 0.42082(9) 0.0195(3) Uani 1 1 d .
C17 C 0.4992(2) 0.07359(7) 0.37415(10) 0.0259(4) Uani 1 1 d .
H17A H 0.443403 0.056124 0.404664 0.039 Uiso 1 1 calc GR
H17B H 0.525435 0.048469 0.341192 0.039 Uiso 1 1 calc GR
H17C H 0.437857 0.101098 0.347470 0.039 Uiso 1 1 calc GR
C18 C 0.7419(2) 0.05366(7) 0.46426(10) 0.0243(3) Uani 1 1 d .
H18A H 0.829082 0.068926 0.496170 0.036 Uiso 1 1 calc GR
H18B H 0.774478 0.029656 0.431771 0.036 Uiso 1 1 calc GR
H18C H 0.682523 0.034873 0.491964 0.036 Uiso 1 1 calc GR
C19 C 0.7356(2) 0.12272(7) 0.37039(9) 0.0235(3) Uani 1 1 d .
H19A H 0.676345 0.150208 0.342564 0.035 Uiso 1 1 calc GR
H19B H 0.758878 0.096177 0.338532 0.035 Uiso 1 1 calc GR
H19C H 0.828189 0.137413 0.398490 0.035 Uiso 1 1 calc GR
C20 C 0.27755(17) 0.26907(6) 0.55270(8) 0.0139(3) Uani 1 1 d .
C21 C 0.17652(17) 0.25718(6) 0.48258(8) 0.0164(3) Uani 1 1 d .
C22 C 0.18049(19) 0.22309(6) 0.42666(9) 0.0194(3) Uani 1 1 d .
H22 H 0.263762 0.201216 0.428073 0.023 Uiso 1 1 calc R
C23 C 0.0544(2) 0.22227(7) 0.36705(9) 0.0237(3) Uani 1 1 d .
H23 H 0.056241 0.199334 0.329075 0.028 Uiso 1 1 calc R
C24 C -0.07049(19) 0.25386(7) 0.36285(9) 0.0241(3) Uani 1 1 d .
H24 H -0.151357 0.251650 0.322803 0.029 Uiso 1 1 calc R
C25 C -0.07727(18) 0.28985(7) 0.41907(9) 0.0212(3) Uani 1 1 d .
C26 C -0.19731(19) 0.32536(7) 0.42209(9) 0.0253(4) Uani 1 1 d .
H26 H -0.283267 0.326328 0.384426 0.030 Uiso 1 1 calc R
C27 C -0.18696(19) 0.35842(7) 0.48064(10) 0.0257(4) Uani 1 1 d .
H27 H -0.267343 0.381132 0.481551 0.031 Uiso 1 1 calc R
C28 C -0.05884(19) 0.35912(7) 0.53937(9) 0.0214(3) Uani 1 1 d .
H28 H -0.054434 0.381913 0.578127 0.026 Uiso 1 1 calc R
C29 C 0.05920(18) 0.32512(6) 0.53756(8) 0.0170(3) Uani 1 1 d .
C30 C 0.04841(18) 0.29063(6) 0.47784(8) 0.0168(3) Uani 1 1 d .
C31 C 0.20949(17) 0.31515(6) 0.58425(8) 0.0143(3) Uani 1 1 d .
C32 C 0.23274(17) 0.38229(6) 0.67148(8) 0.0155(3) Uani 1 1 d .
C33 C 0.12906(19) 0.36926(6) 0.71265(9) 0.0189(3) Uani 1 1 d .
H33 H 0.100569 0.334177 0.715810 0.023 Uiso 1 1 calc R
C34 C 0.06798(18) 0.40793(7) 0.74889(9) 0.0205(3) Uani 1 1 d .
H34 H -0.002031 0.398687 0.775747 0.025 Uiso 1 1 calc R
C35 C 0.11056(18) 0.46062(6) 0.74548(9) 0.0203(3) Uani 1 1 d .
C36 C 0.21119(18) 0.47267(6) 0.70227(9) 0.0200(3) Uani 1 1 d .
H36 H 0.238023 0.507895 0.698738 0.024 Uiso 1 1 calc R
C37 C 0.27449(17) 0.43503(6) 0.66381(9) 0.0172(3) Uani 1 1 d .
C38 C 0.38632(19) 0.45169(6) 0.61760(9) 0.0216(3) Uani 1 1 d .
C39 C 0.33388(19) 0.42924(6) 0.54091(9) 0.0216(3) Uani 1 1 d .
C40 C 0.1959(2) 0.44575(8) 0.49791(10) 0.0306(4) Uani 1 1 d .
H40 H 0.136666 0.469631 0.516542 0.037 Uiso 1 1 calc R
C41 C 0.1447(2) 0.42745(9) 0.42799(11) 0.0388(5) Uani 1 1 d .
H41 H 0.052527 0.439285 0.400129 0.047 Uiso 1 1 calc R
C42 C 0.2311(3) 0.39144(9) 0.39950(11) 0.0384(5) Uani 1 1 d .
H42 H 0.197220 0.379059 0.352589 0.046 Uiso 1 1 calc R
C43 C 0.3676(2) 0.37419(7) 0.44136(10) 0.0319(4) Uani 1 1 d .
H43 H 0.425474 0.349864 0.422671 0.038 Uiso 1 1 calc R
C44 C 0.4194(2) 0.39296(7) 0.51151(10) 0.0252(4) Uani 1 1 d .
H44 H 0.511992 0.381192 0.539066 0.030 Uiso 1 1 calc R
C45 C 0.04530(19) 0.50290(7) 0.78757(10) 0.0265(4) Uani 1 1 d .
C46 C 0.1143(2) 0.55755(8) 0.78224(15) 0.0439(6) Uani 1 1 d .
H46A H 0.222500 0.555762 0.799766 0.066 Uiso 1 1 calc GR
H46B H 0.072821 0.582300 0.810789 0.066 Uiso 1 1 calc GR
H46C H 0.091026 0.568890 0.732813 0.066 Uiso 1 1 calc GR
C47 C 0.0755(2) 0.48666(10) 0.86753(11) 0.0399(5) Uani 1 1 d .
H47A H 0.029510 0.452917 0.871531 0.060 Uiso 1 1 calc GR
H47B H 0.032786 0.512615 0.893934 0.060 Uiso 1 1 calc GR
H47C H 0.182962 0.484310 0.886986 0.060 Uiso 1 1 calc GR
C48 C -0.1262(2) 0.50662(7) 0.75753(11) 0.0287(4) Uani 1 1 d .
H48A H -0.146474 0.514726 0.706973 0.043 Uiso 1 1 calc GR
H48B H -0.167240 0.534006 0.782387 0.043 Uiso 1 1 calc GR
H48C H -0.172644 0.473468 0.764372 0.043 Uiso 1 1 calc GR
C49 C 0.54541(19) 0.43337(7) 0.65617(10) 0.0276(4) Uani 1 1 d .
H49A H 0.572649 0.449285 0.703133 0.041 Uiso 1 1 calc GR
H49B H 0.617120 0.443747 0.628563 0.041 Uiso 1 1 calc GR
H49C H 0.546230 0.395592 0.661012 0.041 Uiso 1 1 calc GR
C50 C 0.3957(2) 0.51238(7) 0.61039(12) 0.0346(4) Uani 1 1 d .
H50A H 0.295942 0.526364 0.591415 0.052 Uiso 1 1 calc GR
H50B H 0.460189 0.520904 0.578325 0.052 Uiso 1 1 calc GR
H50C H 0.436906 0.527573 0.656953 0.052 Uiso 1 1 calc GR

loop_
_atom_site_aniso_label
_atom_site_aniso_U_11
_atom_site_aniso_U_22
_atom_site_aniso_U_33
_atom_site_aniso_U_23
_atom_site_aniso_U_13
_atom_site_aniso_U_12
Br1 0.02854(10) 0.02678(10) 0.01666(9) -0.00208(6) 0.00595(7) -0.00279(7)
Br2 0.01672(9) 0.02702(10) 0.02632(10) -0.00285(7) 0.00554(7) -0.00023(6)
Ni 0.01646(14) 0.02012(14) 0.01567(14) -0.00376(10) 0.00290(10) 0.00138(10)
N1 0.0166(6) 0.0111(6) 0.0161(6) 0.0000(5) 0.0062(5) -0.0002(5)
N2 0.0193(6) 0.0104(6) 0.0155(6) -0.0004(5) 0.0078(5) -0.0010(5)
C1 0.0223(8) 0.0203(8) 0.0245(8) -0.0025(6) 0.0091(7) -0.0031(6)
C2 0.0264(9) 0.0230(8) 0.0367(10) -0.0073(7) 0.0167(8) -0.0019(7)
C3 0.0194(8) 0.0206(8) 0.0422(11) 0.0021(7) 0.0138(7) 0.0023(6)
C4 0.0203(8) 0.0269(9) 0.0297(9) 0.0023(7) 0.0063(7) -0.0020(7)
C5 0.0215(8) 0.0206(8) 0.0253(8) -0.0017(6) 0.0099(7) -0.0021(6)
C6 0.0187(8) 0.0126(7) 0.0240(8) 0.0020(6) 0.0097(6) -0.0013(6)
C7 0.0192(8) 0.0136(7) 0.0239(8) 0.0023(6) 0.0095(6) 0.0014(6)
C8 0.0135(7) 0.0146(7) 0.0187(7) 0.0004(6) 0.0044(6) 0.0006(5)
C9 0.0176(7) 0.0122(7) 0.0240(8) 0.0001(6) 0.0062(6) 0.0011(6)
C10 0.0137(7) 0.0169(7) 0.0178(7) -0.0022(6) 0.0032(6) 0.0019(6)
C11 0.0154(7) 0.0181(7) 0.0160(7) 0.0004(6) 0.0047(6) 0.0001(6)
C12 0.0176(7) 0.0123(7) 0.0182(7) 0.0004(6) 0.0037(6) 0.0004(6)
C13 0.0128(7) 0.0140(7) 0.0160(7) -0.0025(6) 0.0026(6) 0.0014(5)
C14 0.0221(8) 0.0252(8) 0.0221(8) 0.0053(7) 0.0063(6) 0.0052(7)
C15 0.0300(9) 0.0154(8) 0.0377(10) 0.0060(7) 0.0193(8) 0.0030(7)
C16 0.0234(8) 0.0150(7) 0.0212(8) -0.0026(6) 0.0076(6) 0.0031(6)
C17 0.0300(9) 0.0221(8) 0.0250(9) -0.0070(7) 0.0048(7) -0.0004(7)
C18 0.0294(9) 0.0178(8) 0.0277(9) -0.0002(7) 0.0109(7) 0.0067(7)
C19 0.0298(9) 0.0208(8) 0.0231(8) -0.0023(6) 0.0126(7) 0.0050(7)
C20 0.0166(7) 0.0108(7) 0.0162(7) -0.0006(5) 0.0076(6) -0.0014(5)
C21 0.0177(7) 0.0148(7) 0.0173(7) 0.0005(6) 0.0055(6) -0.0019(6)
C22 0.0211(8) 0.0185(8) 0.0203(8) -0.0028(6) 0.0079(6) -0.0014(6)
C23 0.0271(9) 0.0270(9) 0.0181(8) -0.0067(6) 0.0076(7) -0.0068(7)
C24 0.0227(8) 0.0318(9) 0.0166(8) -0.0012(7) 0.0016(6) -0.0066(7)
C25 0.0182(8) 0.0259(8) 0.0193(8) 0.0031(6) 0.0038(6) -0.0022(6)
C26 0.0178(8) 0.0330(9) 0.0238(9) 0.0059(7) 0.0023(6) 0.0007(7)
C27 0.0201(8) 0.0291(9) 0.0296(9) 0.0070(7) 0.0090(7) 0.0079(7)
C28 0.0225(8) 0.0207(8) 0.0230(8) 0.0018(6) 0.0094(7) 0.0035(6)
C29 0.0187(7) 0.0154(7) 0.0177(7) 0.0019(6) 0.0061(6) 0.0001(6)
C30 0.0180(7) 0.0168(7) 0.0165(7) 0.0012(6) 0.0060(6) -0.0010(6)
C31 0.0176(7) 0.0102(7) 0.0168(7) 0.0024(5) 0.0078(6) 0.0000(6)
C32 0.0175(7) 0.0138(7) 0.0158(7) -0.0035(6) 0.0054(6) 0.0003(6)
C33 0.0239(8) 0.0146(7) 0.0203(8) -0.0020(6) 0.0092(6) -0.0031(6)
C34 0.0205(8) 0.0228(8) 0.0202(8) -0.0033(6) 0.0089(6) -0.0014(6)
C35 0.0170(7) 0.0215(8) 0.0219(8) -0.0091(6) 0.0037(6) 0.0000(6)
C36 0.0184(7) 0.0131(7) 0.0288(9) -0.0049(6) 0.0058(6) -0.0021(6)
C37 0.0170(7) 0.0150(7) 0.0202(8) -0.0011(6) 0.0054(6) -0.0014(6)
C38 0.0234(8) 0.0148(7) 0.0298(9) 0.0002(6) 0.0126(7) -0.0021(6)
C39 0.0256(8) 0.0172(8) 0.0261(9) 0.0053(6) 0.0143(7) -0.0026(6)
C40 0.0313(9) 0.0347(10) 0.0291(9) 0.0084(8) 0.0134(8) 0.0054(8)
C41 0.0343(10) 0.0534(13) 0.0294(10) 0.0105(9) 0.0090(8) -0.0015(9)
C42 0.0499(12) 0.0437(12) 0.0244(9) 0.0024(8) 0.0143(9) -0.0126(10)
C43 0.0472(11) 0.0241(9) 0.0315(10) 0.0020(7) 0.0238(9) -0.0031(8)
C44 0.0311(9) 0.0196(8) 0.0297(9) 0.0057(7) 0.0171(7) 0.0005(7)
C45 0.0210(8) 0.0252(9) 0.0348(10) -0.0151(7) 0.0095(7) -0.0006(7)
C46 0.0334(10) 0.0274(10) 0.0772(17) -0.0311(11) 0.0255(11) -0.0079(8)
C47 0.0340(10) 0.0562(13) 0.0288(10) -0.0230(9) 0.0055(8) 0.0062(9)
C48 0.0222(9) 0.0276(9) 0.0385(10) -0.0050(8) 0.0112(8) 0.0021(7)
C49 0.0195(8) 0.0301(9) 0.0348(10) -0.0017(7) 0.0094(7) -0.0066(7)
C50 0.0431(11) 0.0165(8) 0.0514(12) 0.0009(8) 0.0260(10) -0.0072(8)

loop_
_atom_type_symbol
_atom_type_description
_atom_type_scat_dispersion_real
_atom_type_scat_dispersion_imag
_atom_type_scat_source
C C 0.0181 0.0091 'International Tables Vol C Tables 4.2.6.8 and 6.1.1.4'
H H 0.0000 0.0000 'International Tables Vol C Tables 4.2.6.8 and 6.1.1.4'
Br Br -0.6763 1.2805 'International Tables Vol C Tables 4.2.6.8 and 6.1.1.4'
N N 0.0311 0.0180 'International Tables Vol C Tables 4.2.6.8 and 6.1.1.4'
Ni Ni -3.0029 0.5091 'International Tables Vol C Tables 4.2.6.8 and 6.1.1.4'

loop_
_exptl_crystal_face_index_h
_exptl_crystal_face_index_k
_exptl_crystal_face_index_l
_exptl_crystal_face_perp_dist
6 -1 -5 0.0890
-1 16 -2 0.0140
0 -4 -12 0.0413
-6 2 7 0.0794
0 -16 0 0.0093
0 -10 9 0.0269
0 13 8 0.0244
0 16 0 0.0102

loop_
_geom_angle_atom_site_label_1
_geom_angle_atom_site_label_2
_geom_angle_atom_site_label_3
_geom_angle
Br1 Ni Br2 119.735(13)
N1 Ni Br1 123.48(4)
N1 Ni Br2 100.04(4)
N1 Ni N2 83.07(5)
N2 Ni Br1 96.59(4)
N2 Ni Br2 131.01(4)
C13 N1 Ni 130.34(10)
C20 N1 Ni 110.41(10)
C20 N1 C13 117.45(13)
C31 N2 Ni 109.97(10)
C31 N2 C32 119.06(13)
C32 N2 Ni 128.84(10)
C2 C1 H1 119.6
C6 C1 H1 119.6
C6 C1 C2 120.87(16)
C1 C2 H2 119.8
C3 C2 C1 120.34(16)
C3 C2 H2 119.8
C2 C3 H3 120.4
C2 C3 C4 119.21(16)
C4 C3 H3 120.4
C3 C4 H4 119.8
C3 C4 C5 120.39(17)
C5 C4 H4 119.8
C4 C5 H5 119.4
C4 C5 C6 121.16(16)
C6 C5 H5 119.4
C1 C6 C7 122.75(15)
C5 C6 C1 117.96(15)
C5 C6 C7 119.29(14)
C6 C7 C8 110.61(13)
C6 C7 C14 113.39(13)
C6 C7 C15 106.85(13)
C14 C7 C8 107.19(13)
C14 C7 C15 107.03(14)
C15 C7 C8 111.77(13)
C9 C8 C7 121.05(13)
C9 C8 C13 115.98(14)
C13 C8 C7 122.91(13)
C8 C9 H9 117.9
C8 C9 C10 124.19(14)
C10 C9 H9 117.9
C9 C10 C16 119.36(14)
C11 C10 C9 117.45(14)
C11 C10 C16 123.12(14)
C10 C11 H11 119.9
C10 C11 C12 120.17(14)
C12 C11 H11 119.9
C11 C12 H12 119.5
C13 C12 C11 121.01(14)
C13 C12 H12 119.5
C8 C13 N1 123.45(13)
C12 C13 N1 115.84(13)
C12 C13 C8 120.69(14)
C7 C14 H14A 109.5
C7 C14 H14B 109.5
C7 C14 H14C 109.5
H14A C14 H14B 109.5
H14A C14 H14C 109.5
H14B C14 H14C 109.5
C7 C15 H15A 109.5
C7 C15 H15B 109.5
C7 C15 H15C 109.5
H15A C15 H15B 109.5
H15A C15 H15C 109.5
H15B C15 H15C 109.5
C10 C16 C17 107.91(13)
C10 C16 C18 110.71(13)
C18 C16 C17 109.27(14)
C19 C16 C10 112.30(13)
C19 C16 C17 108.18(14)
C19 C16 C18 108.40(13)
C16 C17 H17A 109.5
C16 C17 H17B 109.5
C16 C17 H17C 109.5
H17A C17 H17B 109.5
H17A C17 H17C 109.5
H17B C17 H17C 109.5
C16 C18 H18A 109.5
C16 C18 H18B 109.5
C16 C18 H18C 109.5
H18A C18 H18B 109.5
H18A C18 H18C 109.5
H18B C18 H18C 109.5
C16 C19 H19A 109.5
C16 C19 H19B 109.5
C16 C19 H19C 109.5
H19A C19 H19B 109.5
H19A C19 H19C 109.5
H19B C19 H19C 109.5
N1 C20 C21 135.07(14)
N1 C20 C31 117.73(13)
C21 C20 C31 107.18(12)
C22 C21 C20 135.36(15)
C22 C21 C30 119.26(15)
C30 C21 C20 105.38(13)
C21 C22 H22 120.9
C21 C22 C23 118.12(15)
C23 C22 H22 120.9
C22 C23 H23 118.6
C24 C23 C22 122.77(15)
C24 C23 H23 118.6
C23 C24 H24 119.8
C23 C24 C25 120.50(16)
C25 C24 H24 119.8
C24 C25 C26 127.02(16)
C30 C25 C24 116.42(15)
C30 C25 C26 116.56(15)
C25 C26 H26 119.9
C27 C26 C25 120.30(16)
C27 C26 H26 119.9
C26 C27 H27 118.7
C26 C27 C28 122.58(16)
C28 C27 H27 118.7
C27 C28 H28 120.9
C29 C28 C27 118.17(16)
C29 C28 H28 120.9
C28 C29 C30 119.48(15)
C28 C29 C31 135.14(15)
C30 C29 C31 105.34(13)
C25 C30 C21 122.92(15)
C25 C30 C29 122.91(15)
C29 C30 C21 114.17(14)
N2 C31 C20 117.10(13)
N2 C31 C29 135.23(14)
C29 C31 C20 107.36(13)
C33 C32 N2 115.94(13)
C33 C32 C37 121.03(14)
C37 C32 N2 123.02(13)
C32 C33 H33 119.6
C34 C33 C32 120.71(15)
C34 C33 H33 119.6
C33 C34 H34 119.8
C33 C34 C35 120.48(15)
C35 C34 H34 119.8
C34 C35 C45 119.97(15)
C36 C35 C34 117.51(14)
C36 C35 C45 122.52(15)
C35 C36 H36 118.0
C35 C36 C37 124.06(15)
C37 C36 H36 118.0
C32 C37 C38 123.09(13)
C36 C37 C32 116.11(14)
C36 C37 C38 120.78(14)
C37 C38 C50 112.24(13)
C39 C38 C37 109.89(13)
C39 C38 C50 107.09(15)
C49 C38 C37 108.09(14)
C49 C38 C39 113.36(14)
C49 C38 C50 106.17(15)
C40 C39 C38 119.27(15)
C40 C39 C44 117.76(17)
C44 C39 C38 122.96(16)
C39 C40 H40 119.2
C41 C40 C39 121.55(18)
C41 C40 H40 119.2
C40 C41 H41 120.0
C40 C41 C42 120.0(2)
C42 C41 H41 120.0
C41 C42 H42 120.3
C43 C42 C41 119.43(19)
C43 C42 H42 120.3
C42 C43 H43 119.8
C42 C43 C44 120.48(18)
C44 C43 H43 119.8
C39 C44 H44 119.6
C43 C44 C39 120.78(18)
C43 C44 H44 119.6
C35 C45 C47 109.15(15)
C46 C45 C35 112.58(15)
C46 C45 C47 108.89(17)
C48 C45 C35 109.04(14)
C48 C45 C46 108.31(16)
C48 C45 C47 108.79(15)
C45 C46 H46A 109.5
C45 C46 H46B 109.5
C45 C46 H46C 109.5
H46A C46 H46B 109.5
H46A C46 H46C 109.5
H46B C46 H46C 109.5
C45 C47 H47A 109.5
C45 C47 H47B 109.5
C45 C47 H47C 109.5
H47A C47 H47B 109.5
H47A C47 H47C 109.5
H47B C47 H47C 109.5
C45 C48 H48A 109.5
C45 C48 H48B 109.5
C45 C48 H48C 109.5
H48A C48 H48B 109.5
H48A C48 H48C 109.5
H48B C48 H48C 109.5
C38 C49 H49A 109.5
C38 C49 H49B 109.5
C38 C49 H49C 109.5
H49A C49 H49B 109.5
H49A C49 H49C 109.5
H49B C49 H49C 109.5
C38 C50 H50A 109.5
C38 C50 H50B 109.5
C38 C50 H50C 109.5
H50A C50 H50B 109.5
H50A C50 H50C 109.5
H50B C50 H50C 109.5

loop_
_geom_bond_atom_site_label_1
_geom_bond_atom_site_label_2
_geom_bond_distance
Br1 Ni 2.3446(3)
Br2 Ni 2.3449(3)
Ni N1 2.0310(13)
Ni N2 2.0473(13)
N1 C13 1.4460(19)
N1 C20 1.288(2)
N2 C31 1.282(2)
N2 C32 1.4442(19)
C1 H1 0.9300
C1 C2 1.395(2)
C1 C6 1.393(2)
C2 H2 0.9300
C2 C3 1.381(3)
C3 H3 0.9300
C3 C4 1.385(3)
C4 H4 0.9300
C4 C5 1.387(2)
C5 H5 0.9300
C5 C6 1.390(2)
C6 C7 1.535(2)
C7 C8 1.540(2)
C7 C14 1.538(2)
C7 C15 1.540(2)
C8 C9 1.396(2)
C8 C13 1.408(2)
C9 H9 0.9300
C9 C10 1.400(2)
C10 C11 1.386(2)
C10 C16 1.536(2)
C11 H11 0.9300
C11 C12 1.391(2)
C12 H12 0.9300
C12 C13 1.387(2)
C14 H14A 0.9600
C14 H14B 0.9600
C14 H14C 0.9600
C15 H15A 0.9600
C15 H15B 0.9600
C15 H15C 0.9600
C16 C17 1.539(2)
C16 C18 1.538(2)
C16 C19 1.533(2)
C17 H17A 0.9600
C17 H17B 0.9600
C17 H17C 0.9600
C18 H18A 0.9600
C18 H18B 0.9600
C18 H18C 0.9600
C19 H19A 0.9600
C19 H19B 0.9600
C19 H19C 0.9600
C20 C21 1.467(2)
C20 C31 1.506(2)
C21 C22 1.377(2)
C21 C30 1.421(2)
C22 H22 0.9300
C22 C23 1.414(2)
C23 H23 0.9300
C23 C24 1.371(3)
C24 H24 0.9300
C24 C25 1.417(2)
C25 C26 1.420(2)
C25 C30 1.402(2)
C26 H26 0.9300
C26 C27 1.380(3)
C27 H27 0.9300
C27 C28 1.415(2)
C28 H28 0.9300
C28 C29 1.378(2)
C29 C30 1.419(2)
C29 C31 1.466(2)
C32 C33 1.392(2)
C32 C37 1.403(2)
C33 H33 0.9300
C33 C34 1.383(2)
C34 H34 0.9300
C34 C35 1.393(2)
C35 C36 1.393(2)
C35 C45 1.533(2)
C36 H36 0.9300
C36 C37 1.401(2)
C37 C38 1.543(2)
C38 C39 1.537(2)
C38 C49 1.531(2)
C38 C50 1.545(2)
C39 C40 1.391(3)
C39 C44 1.397(2)
C40 H40 0.9300
C40 C41 1.385(3)
C41 H41 0.9300
C41 C42 1.389(3)
C42 H42 0.9300
C42 C43 1.378(3)
C43 H43 0.9300
C43 C44 1.394(3)
C44 H44 0.9300
C45 C46 1.530(3)
C45 C47 1.540(3)
C45 C48 1.529(2)
C46 H46A 0.9600
C46 H46B 0.9600
C46 H46C 0.9600
C47 H47A 0.9600
C47 H47B 0.9600
C47 H47C 0.9600
C48 H48A 0.9600
C48 H48B 0.9600
C48 H48C 0.9600
C49 H49A 0.9600
C49 H49B 0.9600
C49 H49C 0.9600
C50 H50A 0.9600
C50 H50B 0.9600
C50 H50C 0.9600

loop_
_geom_torsion_atom_site_label_1
_geom_torsion_atom_site_label_2
_geom_torsion_atom_site_label_3
_geom_torsion_atom_site_label_4
_geom_torsion
Ni N1 C13 C8 92.37(17)
Ni N1 C13 C12 -89.14(16)
Ni N1 C20 C21 175.50(14)
Ni N1 C20 C31 -6.21(16)
Ni N2 C31 C20 -14.02(15)
Ni N2 C31 C29 173.41(15)
Ni N2 C32 C33 -88.01(16)
Ni N2 C32 C37 91.35(17)
N1 C20 C21 C22 -7.0(3)
N1 C20 C21 C30 172.20(16)
N1 C20 C31 N2 14.6(2)
N1 C20 C31 C29 -170.92(13)
N2 C32 C33 C34 177.40(15)
N2 C32 C37 C36 -176.62(14)
N2 C32 C37 C38 1.9(2)
C1 C2 C3 C4 1.2(3)
C1 C6 C7 C8 -130.53(16)
C1 C6 C7 C14 -10.1(2)
C1 C6 C7 C15 107.60(17)
C2 C1 C6 C5 -2.3(2)
C2 C1 C6 C7 178.29(15)
C2 C3 C4 C5 -1.1(3)
C3 C4 C5 C6 -0.8(3)
C4 C5 C6 C1 2.4(2)
C4 C5 C6 C7 -178.15(15)
C5 C6 C7 C8 50.07(19)
C5 C6 C7 C14 170.52(14)
C5 C6 C7 C15 -71.80(18)
C6 C1 C2 C3 0.5(3)
C6 C7 C8 C9 -126.64(15)
C6 C7 C8 C13 56.34(19)
C7 C8 C9 C10 -174.00(15)
C7 C8 C13 N1 -11.9(2)
C7 C8 C13 C12 169.70(14)
C8 C9 C10 C11 3.1(2)
C8 C9 C10 C16 -174.02(15)
C9 C8 C13 N1 170.96(14)
C9 C8 C13 C12 -7.5(2)
C9 C10 C11 C12 -5.3(2)
C9 C10 C16 C17 68.44(18)
C9 C10 C16 C18 -51.10(19)
C9 C10 C16 C19 -172.41(14)
C10 C11 C12 C13 1.2(2)
C11 C10 C16 C17 -108.50(17)
C11 C10 C16 C18 131.95(16)
C11 C10 C16 C19 10.6(2)
C11 C12 C13 N1 -173.02(14)
C11 C12 C13 C8 5.5(2)
C13 N1 C20 C21 9.2(2)
C13 N1 C20 C31 -172.53(12)
C13 C8 C9 C10 3.2(2)
C14 C7 C8 C9 109.28(16)
C14 C7 C8 C13 -67.74(18)
C15 C7 C8 C9 -7.7(2)
C15 C7 C8 C13 175.27(15)
C16 C10 C11 C12 171.69(14)
C20 N1 C13 C8 -104.53(17)
C20 N1 C13 C12 73.96(18)
C20 C21 C22 C23 178.04(16)
C20 C21 C30 C25 -177.92(14)
C20 C21 C30 C29 2.48(18)
C21 C20 C31 N2 -166.71(13)
C21 C20 C31 C29 7.82(15)
C21 C22 C23 C24 0.0(2)
C22 C21 C30 C25 1.4(2)
C22 C21 C30 C29 -178.15(14)
C22 C23 C24 C25 0.8(3)
C23 C24 C25 C26 179.23(17)
C23 C24 C25 C30 -0.5(2)
C24 C25 C26 C27 -179.61(17)
C24 C25 C30 C21 -0.6(2)
C24 C25 C30 C29 178.92(15)
C25 C26 C27 C28 0.5(3)
C26 C25 C30 C21 179.64(15)
C26 C25 C30 C29 -0.8(2)
C26 C27 C28 C29 -0.3(3)
C27 C28 C29 C30 -0.4(2)
C27 C28 C29 C31 177.10(16)
C28 C29 C30 C21 -179.41(14)
C28 C29 C30 C25 1.0(2)
C28 C29 C31 N2 -10.9(3)
C28 C29 C31 C20 176.06(17)
C30 C21 C22 C23 -1.1(2)
C30 C25 C26 C27 0.1(2)
C30 C29 C31 N2 166.89(16)
C30 C29 C31 C20 -6.18(16)
C31 N2 C32 C33 73.60(18)
C31 N2 C32 C37 -107.04(17)
C31 C20 C21 C22 174.57(17)
C31 C20 C21 C30 -6.22(15)
C31 C29 C30 C21 2.41(18)
C31 C29 C30 C25 -177.19(14)
C32 N2 C31 C20 -178.87(12)
C32 N2 C31 C29 8.6(2)
C32 C33 C34 C35 -0.7(3)
C32 C37 C38 C39 53.3(2)
C32 C37 C38 C49 -70.8(2)
C32 C37 C38 C50 172.41(16)
C33 C32 C37 C36 2.7(2)
C33 C32 C37 C38 -178.73(15)
C33 C34 C35 C36 2.5(2)
C33 C34 C35 C45 -178.33(16)
C34 C35 C36 C37 -1.7(3)
C34 C35 C45 C46 175.40(18)
C34 C35 C45 C47 54.4(2)
C34 C35 C45 C48 -64.4(2)
C35 C36 C37 C32 -0.9(2)
C35 C36 C37 C38 -179.49(15)
C36 C35 C45 C46 -5.4(3)
C36 C35 C45 C47 -126.48(18)
C36 C35 C45 C48 114.80(18)
C36 C37 C38 C39 -128.15(16)
C36 C37 C38 C49 107.67(17)
C36 C37 C38 C50 -9.1(2)
C37 C32 C33 C34 -2.0(2)
C37 C38 C39 C40 63.53(19)
C37 C38 C39 C44 -117.05(16)
C38 C39 C40 C41 178.84(17)
C38 C39 C44 C43 -179.31(15)
C39 C40 C41 C42 0.5(3)
C40 C39 C44 C43 0.1(2)
C40 C41 C42 C43 0.0(3)
C41 C42 C43 C44 -0.5(3)
C42 C43 C44 C39 0.4(3)
C44 C39 C40 C41 -0.6(3)
C45 C35 C36 C37 179.16(16)
C49 C38 C39 C40 -175.40(15)
C49 C38 C39 C44 4.0(2)
C50 C38 C39 C40 -58.64(19)
C50 C38 C39 C44 120.78(17)

loop_
_exptl_oxdiff_crystal_face_indexfrac_h
_exptl_oxdiff_crystal_face_indexfrac_k
_exptl_oxdiff_crystal_face_indexfrac_l
_exptl_oxdiff_crystal_face_x
_exptl_oxdiff_crystal_face_y
_exptl_oxdiff_crystal_face_z
5.7292 -0.9795 -5.2864 -0.0145 -0.0593 -0.9981
-0.5287 15.9363 -2.4491 -0.9757 -0.1811 0.1233
-0.0066 -3.9782 -11.5026 0.1779 -0.9571 -0.1609
-5.9935 1.9819 7.0029 -0.0348 0.1861 1.0669
-0.0003 -15.9892 0.4910 0.9723 -0.0145 -0.0626
0.0050 -10.0084 9.4946 0.6591 0.7445 0.0757
0.0049 12.9774 8.0075 -0.7429 0.7012 0.1559
0.0003 15.9892 -0.4910 -0.9723 0.0145 0.0626
